data_4032093
loop_
_publ_author_name
'Ma, Zhiqiang'
'You, Lin'
'Chen, Chuo'

_publ_section_title
;
 Stereocontrolled Formation of a [4.4]Heterospiro Ring System with
 Unexpected Inversion of Configuration at the Spirocenter.
;
_journal_issue 1
_journal_name_full 'The Journal of organic chemistry'
_journal_page_first 731
_journal_page_last 736
_journal_paper_doi 10.1021/acs.joc.6b02266
_journal_volume 82
_journal_year 2017
_chemical_absolute_configuration ad
_chemical_formula_moiety 'C48 H41 Br3 N10 O9'
_chemical_formula_sum 'C48 H41 Br3 N10 O9'
_chemical_formula_weight 1141.64
_chemical_name_systematic
; 
 ? 
;
_space_group_IT_number 19
_symmetry_cell_setting orthorhombic
_symmetry_space_group_name_Hall 'P 2ac 2ab'
_symmetry_space_group_name_H-M 'P 21 21 21'
_atom_sites_solution_hydrogens geom
_atom_sites_solution_primary direct
_atom_sites_solution_secondary difmap
_audit_creation_method SHELXL-97
_cell_angle_alpha 90.00
_cell_angle_beta 90.00
_cell_angle_gamma 90.00
_cell_formula_units_Z 4
_cell_length_a 5.9753(16)
_cell_length_b 26.495(8)
_cell_length_c 29.833(9)
_cell_measurement_reflns_used 6145
_cell_measurement_temperature 100(2)
_cell_measurement_theta_max 25.0
_cell_measurement_theta_min 3.0
_cell_volume 4723(2)
_computing_cell_refinement 'CrystalClear (Rigaku Inc., 2008)'
_computing_data_collection 'CrystalClear (Rigaku Inc., 2008)'
_computing_data_reduction 'CrystalClear (Rigaku Inc., 2008)'
_computing_molecular_graphics 'XP SHELXTL/PC, Siemens Analytical'
_computing_publication_material 'XP SHELXTL/PC, Siemens Analytical'
_computing_structure_refinement 'XL SHELXTL/PC, Siemens Analytical'
_computing_structure_solution
;

SIR97 - Altomare A., Burla M.C., Camalli M., Cascarano G.L., Giacovazzo C., 
Guagliardi A., Moliterni A.G.G., Polidori G.,Spagna R.
;
_diffrn_ambient_temperature 100(2)
_diffrn_measured_fraction_theta_full 0.995
_diffrn_measured_fraction_theta_max 0.995
_diffrn_measurement_device_type 'Rigaku AFC-12 with Saturn 724+ CCD'
_diffrn_measurement_method \w-scans
_diffrn_radiation_monochromator graphite
_diffrn_radiation_source 'fine-focus sealed tube'
_diffrn_radiation_type MoK\a
_diffrn_radiation_wavelength 0.71075
_diffrn_reflns_av_R_equivalents 0.1080
_diffrn_reflns_av_sigmaI/netI 0.1031
_diffrn_reflns_limit_h_max 7
_diffrn_reflns_limit_h_min -5
_diffrn_reflns_limit_k_max 34
_diffrn_reflns_limit_k_min -34
_diffrn_reflns_limit_l_max 38
_diffrn_reflns_limit_l_min -38
_diffrn_reflns_number 45334
_diffrn_reflns_theta_full 27.49
_diffrn_reflns_theta_max 27.49
_diffrn_reflns_theta_min 1.54
_exptl_absorpt_coefficient_mu 2.631
_exptl_absorpt_correction_T_max 1.00
_exptl_absorpt_correction_T_min 0.710
_exptl_absorpt_correction_type multi-scan
_exptl_absorpt_process_details
;
Abscor. T. Higashi (2001). The Rigaku Corporation, Tokyo, Japan.
;
_exptl_crystal_colour colorless
_exptl_crystal_density_diffrn 1.606
_exptl_crystal_density_method 'not measured'
_exptl_crystal_description needle
_exptl_crystal_F_000 2304
_exptl_crystal_size_max 0.34
_exptl_crystal_size_mid 0.03
_exptl_crystal_size_min 0.02
_refine_diff_density_max 0.596
_refine_diff_density_min -0.843
_refine_diff_density_rms 0.110
_refine_ls_abs_structure_details 'Flack H D (1983), Acta Cryst. A39, 876-881'
_refine_ls_abs_structure_Flack 0.034(13)
_refine_ls_extinction_method none
_refine_ls_goodness_of_fit_ref 1.201
_refine_ls_hydrogen_treatment mixed
_refine_ls_matrix_type full
_refine_ls_number_parameters 636
_refine_ls_number_reflns 10728
_refine_ls_number_restraints 0
_refine_ls_restrained_S_all 1.201
_refine_ls_R_factor_all 0.0992
_refine_ls_R_factor_gt 0.0855
_refine_ls_shift/su_max 0.001
_refine_ls_shift/su_mean 0.000
_refine_ls_structure_factor_coef Fsqd
_refine_ls_weighting_details 'calc w=1/[\s^2^(Fo^2^)+(0.0213P)^2^+8.2187P] where P=(Fo^2^+2Fc^2^)/3'
_refine_ls_weighting_scheme calc
_refine_ls_wR_factor_gt 0.1433
_refine_ls_wR_factor_ref 0.1492
_reflns_number_gt 9305
_reflns_number_total 10728
_reflns_threshold_expression >2sigma(I)
_cod_data_source_file jo6b02266_si_002.cif
_cod_data_source_block shelxl
_cod_depositor_comments
;
The following automatic conversions were performed:

'_symmetry_cell_setting' value 'Orthorhombic' changed to
'orthorhombic' according to
/usr/data/users/saulius/crontab/automatic-downloads/rss-feeds/ACS/lib/dictionaries/cif_core.dic
dictionary named 'cif_core.dic' version 2.4.2 from 2011-04-26.

Automatic conversion script
Id: cif_fix_values 4268 2015-11-12 08:31:59Z antanas 

 Adding full bibliography for 4032093.cif.
;
_cod_original_sg_symbol_H-M P212121
_cod_database_code 4032093

loop_
_symmetry_equiv_pos_as_xyz
'x, y, z'
'-x+1/2, -y, z+1/2'
'x+1/2, -y+1/2, -z'
'-x, y+1/2, -z+1/2'

loop_
_atom_site_label
_atom_site_type_symbol
_atom_site_fract_x
_atom_site_fract_y
_atom_site_fract_z
_atom_site_U_iso_or_equiv
_atom_site_adp_type
_atom_site_occupancy
_atom_site_symmetry_multiplicity
_atom_site_calc_flag
_atom_site_refinement_flags
C1 C 0.6908(13) 0.5136(3) 0.4802(2) 0.0198(15) Uani 1 1 d .
C2 C 0.3982(12) 0.4587(3) 0.4835(3) 0.0217(16) Uani 1 1 d .
C3 C 0.5723(14) 0.4405(2) 0.5169(3) 0.0242(16) Uani 1 1 d .
C4 C 0.4921(13) 0.4451(2) 0.5663(2) 0.0233(17) Uani 1 1 d .
H4 H 0.3449 0.4278 0.5708 0.028 Uiso 1 1 calc R
C5 C 0.6779(13) 0.4180(3) 0.5908(3) 0.0248(17) Uani 1 1 d .
H5 H 0.8147 0.4390 0.5858 0.030 Uiso 1 1 calc R
C6 C 0.7129(13) 0.3700(2) 0.5622(2) 0.0210(15) Uani 1 1 d .
H6 H 0.8774 0.3635 0.5602 0.025 Uiso 1 1 calc R
C7 C 0.6282(13) 0.3842(3) 0.5147(2) 0.0258(17) Uani 1 1 d .
H7 H 0.4833 0.3660 0.5103 0.031 Uiso 1 1 calc R
C8 C 0.3716(13) 0.5275(3) 0.4250(2) 0.0271(18) Uani 1 1 d .
H8A H 0.2079 0.5231 0.4283 0.032 Uiso 1 1 calc R
H8B H 0.4044 0.5640 0.4279 0.032 Uiso 1 1 calc R
C9 C 0.6421(13) 0.5336(3) 0.3660(3) 0.0274(18) Uani 1 1 d .
H9A H 0.7704 0.5201 0.3833 0.033 Uiso 1 1 calc R
H9B H 0.6394 0.5707 0.3695 0.033 Uiso 1 1 calc R
C10 C 0.6658(13) 0.5197(3) 0.3172(2) 0.0233(16) Uani 1 1 d .
C11 C 0.8668(13) 0.4985(3) 0.3018(3) 0.0298(19) Uani 1 1 d .
H11 H 0.9881 0.4938 0.3220 0.036 Uiso 1 1 calc R
C12 C 0.8892(13) 0.4845(3) 0.2570(3) 0.0301(19) Uani 1 1 d .
H12 H 1.0245 0.4697 0.2467 0.036 Uiso 1 1 calc R
C13 C 0.7128(16) 0.4922(3) 0.2277(3) 0.038(2) Uani 1 1 d .
H13 H 0.7260 0.4821 0.1972 0.046 Uiso 1 1 calc R
C14 C 0.5173(13) 0.5146(3) 0.2427(3) 0.032(2) Uani 1 1 d .
H14 H 0.3982 0.5205 0.2222 0.039 Uiso 1 1 calc R
C15 C 0.4937(14) 0.5283(3) 0.2864(3) 0.033(2) Uani 1 1 d .
H15 H 0.3588 0.5438 0.2961 0.039 Uiso 1 1 calc R
C16 C 0.9762(13) 0.5694(3) 0.4961(3) 0.0238(17) Uani 1 1 d .
C17 C 1.0726(13) 0.6195(2) 0.4848(2) 0.0223(15) Uani 1 1 d .
C18 C 0.9668(13) 0.6533(3) 0.4555(3) 0.0252(17) Uani 1 1 d .
H18 H 0.8225 0.6454 0.4441 0.030 Uiso 1 1 calc R
C19 C 1.0695(13) 0.6979(2) 0.4428(2) 0.0217(15) Uani 1 1 d .
H19 H 0.9979 0.7207 0.4229 0.026 Uiso 1 1 calc R
C20 C 1.2825(13) 0.7085(3) 0.4603(3) 0.0261(17) Uani 1 1 d .
C21 C 1.3853(13) 0.6768(3) 0.4901(3) 0.0289(18) Uani 1 1 d .
H21 H 1.5265 0.6854 0.5026 0.035 Uiso 1 1 calc R
C22 C 1.2808(12) 0.6324(3) 0.5016(3) 0.0246(16) Uani 1 1 d .
H22 H 1.3536 0.6099 0.5217 0.029 Uiso 1 1 calc R
C23 C 0.3154(13) 0.5130(3) 0.6072(2) 0.0229(16) Uani 1 1 d .
C24 C 0.3485(14) 0.5666(3) 0.6207(2) 0.0245(17) Uani 1 1 d .
C25 C 0.5431(14) 0.5923(3) 0.6123(2) 0.0250(16) Uani 1 1 d .
H25 H 0.6593 0.5762 0.5959 0.030 Uiso 1 1 calc R
C26 C 0.5732(16) 0.6414(3) 0.6273(3) 0.0322(19) Uani 1 1 d .
H26 H 0.7089 0.6590 0.6217 0.039 Uiso 1 1 calc R
C27 C 0.3954(15) 0.6646(3) 0.6510(3) 0.0295(19) Uani 1 1 d .
C28 C 0.1973(15) 0.6396(3) 0.6593(3) 0.036(2) Uani 1 1 d .
H28 H 0.0775 0.6560 0.6744 0.044 Uiso 1 1 calc R
C29 C 0.1775(14) 0.5891(3) 0.6447(3) 0.0301(19) Uani 1 1 d .
H29 H 0.0457 0.5706 0.6513 0.036 Uiso 1 1 calc R
C30 C 0.6603(13) 0.4120(3) 0.6414(3) 0.0268(18) Uani 1 1 d .
H30A H 0.6040 0.4437 0.6549 0.032 Uiso 1 1 calc R
H30B H 0.5544 0.3845 0.6487 0.032 Uiso 1 1 calc R
C31 C 0.9356(14) 0.3577(3) 0.6806(2) 0.0229(15) Uani 1 1 d .
C32 C 1.2487(13) 0.3157(3) 0.7142(3) 0.0289(18) Uani 1 1 d .
H32A H 1.4050 0.3081 0.7055 0.035 Uiso 1 1 calc R
H32B H 1.1574 0.2851 0.7087 0.035 Uiso 1 1 calc R
C33 C 1.2399(13) 0.3290(3) 0.7628(3) 0.0259(17) Uani 1 1 d .
C34 C 1.0547(15) 0.3166(3) 0.7896(3) 0.0288(17) Uani 1 1 d .
H34 H 0.9331 0.2984 0.7769 0.035 Uiso 1 1 calc R
C35 C 1.0478(15) 0.3304(3) 0.8341(3) 0.0327(19) Uani 1 1 d .
H35 H 0.9223 0.3212 0.8518 0.039 Uiso 1 1 calc R
C36 C 1.2226(16) 0.3578(3) 0.8535(3) 0.038(2) Uani 1 1 d .
H36 H 1.2143 0.3685 0.8839 0.045 Uiso 1 1 calc R
C37 C 1.4075(16) 0.3688(3) 0.8276(3) 0.038(2) Uani 1 1 d .
H37 H 1.5307 0.3861 0.8406 0.046 Uiso 1 1 calc R
C38 C 1.4156(14) 0.3551(3) 0.7829(3) 0.0321(19) Uani 1 1 d .
H38 H 1.5436 0.3635 0.7656 0.039 Uiso 1 1 calc R
C39 C 0.6016(12) 0.3224(3) 0.5807(2) 0.0228(16) Uani 1 1 d .
H39A H 0.6323 0.2933 0.5607 0.027 Uiso 1 1 calc R
H39B H 0.6612 0.3145 0.6109 0.027 Uiso 1 1 calc R
C40 C 0.7813(13) 0.3683(3) 0.4764(2) 0.0229(16) Uani 1 1 d .
H40 H 0.9156 0.3908 0.4757 0.027 Uiso 1 1 calc R
C41 C 0.6696(13) 0.3684(3) 0.4307(2) 0.0269(17) Uani 1 1 d .
H41A H 0.5410 0.3448 0.4308 0.032 Uiso 1 1 calc R
H41B H 0.6129 0.4026 0.4238 0.032 Uiso 1 1 calc R
C42 C 0.9631(13) 0.3908(3) 0.3812(3) 0.0225(16) Uani 1 1 d .
C43 C 1.1391(13) 0.3708(3) 0.3500(3) 0.0232(17) Uani 1 1 d .
C44 C 1.1438(12) 0.3212(3) 0.3367(3) 0.0262(17) Uani 1 1 d .
H44 H 1.0354 0.2980 0.3476 0.031 Uiso 1 1 calc R
C45 C 1.3114(13) 0.3051(3) 0.3066(3) 0.0272(17) Uani 1 1 d .
H45 H 1.3164 0.2711 0.2965 0.033 Uiso 1 1 calc R
C46 C 1.4679(14) 0.3397(3) 0.2923(3) 0.0254(17) Uani 1 1 d .
C47 C 1.4619(15) 0.3897(3) 0.3056(2) 0.0268(18) Uani 1 1 d .
H47 H 1.5689 0.4130 0.2944 0.032 Uiso 1 1 calc R
C48 C 1.2984(14) 0.4056(3) 0.3355(2) 0.0254(17) Uani 1 1 d .
H48 H 1.2952 0.4395 0.3459 0.030 Uiso 1 1 calc R
Br1 Br 1.43707(15) 0.76717(3) 0.43972(3) 0.03330(19) Uani 1 1 d .
Br2 Br 0.43696(15) 0.73166(3) 0.67073(3) 0.03150(19) Uani 1 1 d .
Br3 Br 1.69622(13) 0.31834(3) 0.25190(3) 0.03101(18) Uani 1 1 d .
N1 N 0.4844(10) 0.5005(2) 0.4617(2) 0.0202(13) Uani 1 1 d .
N2 N 0.7544(10) 0.4763(2) 0.5085(2) 0.0188(14) Uani 1 1 d .
N3 N 0.7856(10) 0.5567(2) 0.4714(2) 0.0214(13) Uani 1 1 d .
N4 N 0.8535(11) 0.3152(2) 0.4864(2) 0.0286(15) Uani 1 1 d .
N5 N 1.0528(13) 0.3067(2) 0.4787(2) 0.0306(15) Uani 1 1 d .
N6 N 1.2344(12) 0.2940(3) 0.4743(3) 0.044(2) Uani 1 1 d .
N7 N 0.3553(11) 0.3320(2) 0.5832(2) 0.0289(16) Uani 1 1 d .
N8 N 0.2426(11) 0.2950(2) 0.5951(2) 0.0296(16) Uani 1 1 d .
N9 N 0.1230(12) 0.2640(3) 0.6055(3) 0.045(2) Uani 1 1 d .
N10 N 0.8816(11) 0.4002(2) 0.6591(2) 0.0286(16) Uani 1 1 d .
H10 H 0.9878 0.4228 0.6553 0.034 Uiso 1 1 calc R
O1 O 0.2180(9) 0.4387(2) 0.47526(19) 0.0284(12) Uani 1 1 d .
O2 O 0.4334(9) 0.51183(18) 0.38263(17) 0.0242(11) Uani 1 1 d .
O3 O 1.0635(10) 0.54316(18) 0.52562(18) 0.0275(12) Uani 1 1 d .
O4 O 0.4811(8) 0.49766(17) 0.57905(17) 0.0234(12) Uani 1 1 d .
O5 O 0.1654(9) 0.48579(19) 0.61895(18) 0.0287(13) Uani 1 1 d .
O6 O 0.8283(9) 0.35314(19) 0.39709(18) 0.0290(13) Uani 1 1 d .
O7 O 0.9402(10) 0.43439(18) 0.39250(18) 0.0297(12) Uani 1 1 d .
O8 O 0.8095(9) 0.32400(19) 0.69156(19) 0.0280(12) Uani 1 1 d .
O9 O 1.1639(9) 0.3573(2) 0.68725(18) 0.0268(12) Uani 1 1 d .
H2N H 0.870(14) 0.482(3) 0.526(3) 0.04(3) Uiso 1 1 d .

loop_
_atom_site_aniso_label
_atom_site_aniso_U_11
_atom_site_aniso_U_22
_atom_site_aniso_U_33
_atom_site_aniso_U_23
_atom_site_aniso_U_13
_atom_site_aniso_U_12
C1 0.023(4) 0.018(3) 0.019(4) -0.002(3) 0.002(3) 0.008(3)
C2 0.020(4) 0.022(3) 0.023(4) 0.001(3) 0.002(3) -0.003(3)
C3 0.032(4) 0.015(3) 0.026(4) -0.001(3) 0.000(4) -0.001(3)
C4 0.034(5) 0.013(3) 0.023(4) -0.005(3) 0.001(3) -0.004(3)
C5 0.026(4) 0.017(3) 0.031(4) -0.001(3) 0.002(4) -0.012(3)
C6 0.020(4) 0.017(3) 0.026(4) 0.001(3) 0.005(3) 0.001(3)
C7 0.035(5) 0.023(4) 0.019(4) 0.000(3) 0.000(3) -0.001(3)
C8 0.038(5) 0.030(4) 0.014(4) -0.006(3) -0.003(3) 0.000(3)
C9 0.033(5) 0.018(4) 0.030(4) -0.002(3) 0.001(4) -0.002(3)
C10 0.033(4) 0.018(3) 0.020(4) 0.001(3) 0.003(3) -0.009(3)
C11 0.029(5) 0.032(4) 0.029(4) 0.005(3) 0.001(4) -0.004(3)
C12 0.034(5) 0.032(4) 0.024(4) -0.002(3) 0.016(4) -0.017(3)
C13 0.057(6) 0.029(4) 0.028(5) 0.003(3) -0.001(5) -0.011(4)
C14 0.021(4) 0.042(5) 0.034(5) 0.012(4) -0.004(4) -0.005(3)
C15 0.036(5) 0.027(4) 0.034(5) 0.005(3) -0.006(4) -0.003(3)
C16 0.032(5) 0.017(3) 0.022(4) -0.002(3) 0.006(3) -0.001(3)
C17 0.026(4) 0.015(3) 0.026(4) 0.000(3) 0.004(4) 0.007(3)
C18 0.025(4) 0.019(3) 0.031(4) -0.001(3) 0.000(4) -0.001(3)
C19 0.026(4) 0.022(3) 0.017(3) -0.002(3) 0.003(4) 0.003(3)
C20 0.028(4) 0.016(3) 0.034(4) -0.008(3) 0.004(4) -0.002(3)
C21 0.029(4) 0.024(4) 0.034(5) -0.001(3) 0.000(4) -0.008(3)
C22 0.018(4) 0.028(4) 0.027(4) -0.003(3) -0.007(3) 0.005(3)
C23 0.024(4) 0.024(4) 0.021(4) -0.002(3) -0.002(4) 0.009(3)
C24 0.038(5) 0.016(3) 0.019(4) 0.002(3) -0.003(3) 0.003(3)
C25 0.030(4) 0.019(3) 0.026(4) -0.001(3) 0.002(4) 0.005(3)
C26 0.043(5) 0.019(4) 0.035(5) 0.002(3) -0.005(4) -0.017(4)
C27 0.052(6) 0.016(3) 0.021(4) -0.001(3) -0.004(4) 0.005(3)
C28 0.037(5) 0.027(4) 0.044(5) -0.011(4) 0.022(5) -0.007(4)
C29 0.024(4) 0.024(4) 0.042(5) -0.011(3) 0.010(4) 0.001(3)
C30 0.036(5) 0.025(4) 0.019(4) 0.006(3) -0.002(4) -0.003(3)
C31 0.028(4) 0.024(4) 0.016(4) -0.002(3) -0.001(4) 0.003(3)
C32 0.032(5) 0.026(4) 0.028(4) 0.011(3) 0.006(3) 0.001(3)
C33 0.028(4) 0.021(4) 0.029(4) 0.004(3) -0.006(3) 0.004(3)
C34 0.036(4) 0.023(4) 0.027(4) -0.006(3) 0.000(4) 0.001(4)
C35 0.035(5) 0.022(4) 0.041(5) 0.007(3) 0.001(4) 0.005(4)
C36 0.055(6) 0.026(4) 0.032(5) -0.002(3) -0.007(5) 0.018(4)
C37 0.044(5) 0.026(4) 0.044(5) 0.005(4) -0.025(5) -0.004(4)
C38 0.025(4) 0.030(4) 0.042(5) 0.009(4) -0.010(4) -0.004(4)
C39 0.030(4) 0.021(3) 0.018(3) 0.006(3) 0.001(3) -0.003(3)
C40 0.027(4) 0.017(3) 0.025(4) 0.003(3) -0.005(3) 0.001(3)
C41 0.033(4) 0.031(4) 0.017(4) -0.011(3) 0.012(4) -0.006(3)
C42 0.018(4) 0.022(4) 0.027(4) 0.009(3) 0.003(3) -0.006(3)
C43 0.033(5) 0.018(3) 0.019(4) -0.001(3) 0.001(3) -0.001(3)
C44 0.029(4) 0.019(3) 0.030(4) -0.004(3) 0.001(3) -0.007(3)
C45 0.022(4) 0.020(4) 0.040(5) -0.007(3) -0.001(4) 0.007(3)
C46 0.030(4) 0.024(4) 0.022(4) -0.006(3) 0.002(4) 0.000(3)
C47 0.041(5) 0.018(3) 0.022(4) 0.005(3) 0.004(4) -0.010(3)
C48 0.042(5) 0.017(3) 0.017(4) -0.002(3) 0.008(4) -0.002(3)
Br1 0.0409(5) 0.0253(4) 0.0337(4) 0.0022(3) -0.0020(4) -0.0100(4)
Br2 0.0421(5) 0.0197(3) 0.0327(4) -0.0041(3) -0.0049(4) 0.0032(4)
Br3 0.0321(4) 0.0307(4) 0.0303(4) 0.0002(4) 0.0044(4) 0.0051(3)
N1 0.026(4) 0.018(3) 0.017(3) 0.004(2) -0.007(3) -0.003(2)
N2 0.024(4) 0.016(3) 0.016(3) 0.003(2) -0.005(3) -0.006(2)
N3 0.025(3) 0.017(3) 0.023(3) -0.002(2) -0.005(3) 0.001(3)
N4 0.026(4) 0.021(3) 0.039(4) 0.002(3) 0.017(3) 0.006(3)
N5 0.043(4) 0.014(3) 0.035(4) -0.002(3) 0.007(4) -0.005(3)
N6 0.028(4) 0.024(4) 0.081(7) -0.007(4) -0.001(4) 0.000(3)
N7 0.029(4) 0.023(3) 0.034(4) 0.003(3) 0.007(3) -0.004(3)
N8 0.036(4) 0.021(3) 0.032(4) -0.005(3) 0.000(3) 0.004(3)
N9 0.038(4) 0.029(4) 0.066(6) 0.009(4) 0.011(4) -0.013(3)
N10 0.033(4) 0.021(3) 0.031(4) 0.008(3) -0.008(3) -0.003(3)
O1 0.024(3) 0.029(3) 0.031(3) -0.002(2) -0.001(3) -0.005(2)
O2 0.025(3) 0.023(3) 0.024(3) 0.003(2) 0.001(3) -0.009(2)
O3 0.032(3) 0.021(2) 0.030(3) 0.007(2) -0.003(3) -0.003(3)
O4 0.030(3) 0.013(2) 0.027(3) -0.002(2) 0.003(2) -0.003(2)
O5 0.035(3) 0.018(3) 0.032(3) -0.002(2) 0.004(3) -0.009(2)
O6 0.032(3) 0.026(3) 0.029(3) 0.001(2) 0.004(3) -0.001(2)
O7 0.040(3) 0.017(2) 0.032(3) 0.001(2) 0.007(3) 0.005(3)
O8 0.024(3) 0.023(3) 0.038(3) 0.005(2) 0.003(3) -0.007(2)
O9 0.022(3) 0.031(3) 0.027(3) 0.012(2) -0.001(2) 0.000(2)

loop_
_atom_type_symbol
_atom_type_description
_atom_type_scat_dispersion_real
_atom_type_scat_dispersion_imag
_atom_type_scat_source
C C 0.0033 0.0016 'International Tables Vol C Tables 4.2.6.8 and 6.1.1.4'
H H 0.0000 0.0000 'International Tables Vol C Tables 4.2.6.8 and 6.1.1.4'
Br Br -0.2901 2.4595 'International Tables Vol C Tables 4.2.6.8 and 6.1.1.4'
N N 0.0061 0.0033 'International Tables Vol C Tables 4.2.6.8 and 6.1.1.4'
O O 0.0106 0.0060 'International Tables Vol C Tables 4.2.6.8 and 6.1.1.4'

loop_
_geom_angle_atom_site_label_1
_geom_angle_atom_site_label_2
_geom_angle_atom_site_label_3
_geom_angle
N3 C1 N2 130.0(7)
N3 C1 N1 121.6(6)
N2 C1 N1 108.2(6)
O1 C2 N1 125.3(7)
O1 C2 C3 126.6(7)
N1 C2 C3 107.9(6)
N2 C3 C2 101.0(6)
N2 C3 C7 117.5(7)
C2 C3 C7 115.5(6)
N2 C3 C4 110.0(6)
C2 C3 C4 112.7(7)
C7 C3 C4 100.6(6)
O4 C4 C5 111.2(6)
O4 C4 C3 109.8(6)
C5 C4 C3 101.3(6)
O4 C4 H4 111.3
C5 C4 H4 111.3
C3 C4 H4 111.3
C4 C5 C30 118.7(7)
C4 C5 C6 102.8(6)
C30 C5 C6 118.1(6)
C4 C5 H5 105.3
C30 C5 H5 105.3
C6 C5 H5 105.3
C39 C6 C5 114.9(6)
C39 C6 C7 112.8(6)
C5 C6 C7 105.0(6)
C39 C6 H6 107.9
C5 C6 H6 107.9
C7 C6 H6 107.9
C40 C7 C3 115.7(6)
C40 C7 C6 115.0(6)
C3 C7 C6 105.6(6)
C40 C7 H7 106.7
C3 C7 H7 106.7
C6 C7 H7 106.7
O2 C8 N1 114.3(6)
O2 C8 H8A 108.7
N1 C8 H8A 108.7
O2 C8 H8B 108.7
N1 C8 H8B 108.7
H8A C8 H8B 107.6
O2 C9 C10 108.2(6)
O2 C9 H9A 110.1
C10 C9 H9A 110.1
O2 C9 H9B 110.1
C10 C9 H9B 110.1
H9A C9 H9B 108.4
C15 C10 C11 118.6(7)
C15 C10 C9 121.7(7)
C11 C10 C9 119.6(7)
C12 C11 C10 120.2(8)
C12 C11 H11 119.9
C10 C11 H11 119.9
C13 C12 C11 119.6(8)
C13 C12 H12 120.2
C11 C12 H12 120.2
C14 C13 C12 120.1(8)
C14 C13 H13 120.0
C12 C13 H13 120.0
C15 C14 C13 120.7(8)
C15 C14 H14 119.6
C13 C14 H14 119.6
C14 C15 C10 120.7(8)
C14 C15 H15 119.6
C10 C15 H15 119.6
O3 C16 N3 125.7(7)
O3 C16 C17 120.0(7)
N3 C16 C17 114.3(6)
C22 C17 C18 118.4(7)
C22 C17 C16 119.0(7)
C18 C17 C16 122.5(7)
C19 C18 C17 121.0(7)
C19 C18 H18 119.5
C17 C18 H18 119.5
C18 C19 C20 118.1(7)
C18 C19 H19 121.0
C20 C19 H19 121.0
C21 C20 C19 121.8(7)
C21 C20 Br1 119.4(6)
C19 C20 Br1 118.7(6)
C20 C21 C22 118.9(7)
C20 C21 H21 120.5
C22 C21 H21 120.5
C21 C22 C17 121.8(7)
C21 C22 H22 119.1
C17 C22 H22 119.1
O5 C23 O4 122.9(7)
O5 C23 C24 126.2(7)
O4 C23 C24 110.9(7)
C25 C24 C29 120.4(7)
C25 C24 C23 122.4(7)
C29 C24 C23 117.1(7)
C24 C25 C26 121.1(8)
C24 C25 H25 119.4
C26 C25 H25 119.4
C25 C26 C27 118.1(8)
C25 C26 H26 121.0
C27 C26 H26 121.0
C28 C27 C26 121.7(7)
C28 C27 Br2 120.6(6)
C26 C27 Br2 117.7(6)
C27 C28 C29 118.1(8)
C27 C28 H28 120.9
C29 C28 H28 120.9
C24 C29 C28 120.5(8)
C24 C29 H29 119.7
C28 C29 H29 119.7
N10 C30 C5 108.6(7)
N10 C30 H30A 110.0
C5 C30 H30A 110.0
N10 C30 H30B 110.0
C5 C30 H30B 110.0
H30A C30 H30B 108.3
O8 C31 N10 126.9(8)
O8 C31 O9 124.7(7)
N10 C31 O9 108.4(7)
O9 C32 C33 110.1(6)
O9 C32 H32A 109.6
C33 C32 H32A 109.6
O9 C32 H32B 109.6
C33 C32 H32B 109.6
H32A C32 H32B 108.1
C38 C33 C34 117.7(8)
C38 C33 C32 120.6(8)
C34 C33 C32 121.6(7)
C35 C34 C33 120.6(8)
C35 C34 H34 119.7
C33 C34 H34 119.7
C34 C35 C36 121.1(9)
C34 C35 H35 119.5
C36 C35 H35 119.5
C37 C36 C35 118.3(8)
C37 C36 H36 120.8
C35 C36 H36 120.8
C36 C37 C38 120.8(8)
C36 C37 H37 119.6
C38 C37 H37 119.6
C37 C38 C33 121.3(8)
C37 C38 H38 119.3
C33 C38 H38 119.3
N7 C39 C6 107.8(6)
N7 C39 H39A 110.2
C6 C39 H39A 110.2
N7 C39 H39B 110.2
C6 C39 H39B 110.2
H39A C39 H39B 108.5
N4 C40 C41 107.7(6)
N4 C40 C7 106.5(6)
C41 C40 C7 114.2(6)
N4 C40 H40 109.4
C41 C40 H40 109.4
C7 C40 H40 109.4
O6 C41 C40 109.7(6)
O6 C41 H41A 109.7
C40 C41 H41A 109.7
O6 C41 H41B 109.7
C40 C41 H41B 109.7
H41A C41 H41B 108.2
O7 C42 O6 122.2(7)
O7 C42 C43 126.0(7)
O6 C42 C43 111.8(6)
C44 C43 C48 122.0(7)
C44 C43 C42 122.1(7)
C48 C43 C42 115.9(6)
C43 C44 C45 119.2(7)
C43 C44 H44 120.4
C45 C44 H44 120.4
C46 C45 C44 118.5(7)
C46 C45 H45 120.8
C44 C45 H45 120.8
C45 C46 C47 122.1(7)
C45 C46 Br3 118.9(5)
C47 C46 Br3 119.0(6)
C46 C47 C48 119.6(7)
C46 C47 H47 120.2
C48 C47 H47 120.2
C47 C48 C43 118.6(7)
C47 C48 H48 120.7
C43 C48 H48 120.7
C2 N1 C1 110.0(6)
C2 N1 C8 124.7(6)
C1 N1 C8 125.3(6)
C1 N2 C3 111.8(6)
C1 N2 H2N 117(6)
C3 N2 H2N 126(6)
C1 N3 C16 117.4(6)
N5 N4 C40 114.3(6)
N6 N5 N4 172.5(8)
N8 N7 C39 114.4(6)
N9 N8 N7 173.6(8)
C31 N10 C30 125.1(7)
C31 N10 H10 117.5
C30 N10 H10 117.5
C8 O2 C9 114.8(6)
C23 O4 C4 119.0(6)
C42 O6 C41 115.2(6)
C31 O9 C32 115.5(6)

loop_
_geom_bond_atom_site_label_1
_geom_bond_atom_site_label_2
_geom_bond_distance
C1 N3 1.301(9)
C1 N2 1.354(8)
C1 N1 1.396(9)
C2 O1 1.226(9)
C2 N1 1.384(8)
C2 C3 1.519(11)
C3 N2 1.466(9)
C3 C7 1.530(9)
C3 C4 1.552(10)
C4 O4 1.447(7)
C4 C5 1.511(11)
C4 H4 1.0000
C5 C30 1.519(10)
C5 C6 1.547(9)
C5 H5 1.0000
C6 C39 1.528(9)
C6 C7 1.552(10)
C6 H6 1.0000
C7 C40 1.523(10)
C7 H7 1.0000
C8 O2 1.381(8)
C8 N1 1.471(9)
C8 H8A 0.9900
C8 H8B 0.9900
C9 O2 1.460(9)
C9 C10 1.508(10)
C9 H9A 0.9900
C9 H9B 0.9900
C10 C15 1.397(11)
C10 C11 1.403(11)
C11 C12 1.393(11)
C11 H11 0.9500
C12 C13 1.385(12)
C12 H12 0.9500
C13 C14 1.385(12)
C13 H13 0.9500
C14 C15 1.363(12)
C14 H14 0.9500
C15 H15 0.9500
C16 O3 1.237(9)
C16 N3 1.397(10)
C16 C17 1.487(9)
C17 C22 1.384(11)
C17 C18 1.401(10)
C18 C19 1.385(9)
C18 H18 0.9500
C19 C20 1.404(11)
C19 H19 0.9500
C20 C21 1.367(11)
C20 Br1 1.910(7)
C21 C22 1.378(10)
C21 H21 0.9500
C22 H22 0.9500
C23 O5 1.203(9)
C23 O4 1.360(9)
C23 C24 1.488(10)
C24 C25 1.372(11)
C24 C29 1.383(10)
C25 C26 1.388(9)
C25 H25 0.9500
C26 C27 1.417(12)
C26 H26 0.9500
C27 C28 1.377(12)
C27 Br2 1.888(7)
C28 C29 1.412(10)
C28 H28 0.9500
C29 H29 0.9500
C30 N10 1.458(10)
C30 H30A 0.9900
C30 H30B 0.9900
C31 O8 1.214(9)
C31 N10 1.336(9)
C31 O9 1.378(9)
C32 O9 1.456(8)
C32 C33 1.493(11)
C32 H32A 0.9900
C32 H32B 0.9900
C33 C38 1.392(11)
C33 C34 1.404(11)
C34 C35 1.378(11)
C34 H34 0.9500
C35 C36 1.398(12)
C35 H35 0.9500
C36 C37 1.381(13)
C36 H36 0.9500
C37 C38 1.382(12)
C37 H37 0.9500
C38 H38 0.9500
C39 N7 1.496(10)
C39 H39A 0.9900
C39 H39B 0.9900
C40 N4 1.502(9)
C40 C41 1.519(10)
C40 H40 1.0000
C41 O6 1.437(9)
C41 H41A 0.9900
C41 H41B 0.9900
C42 O7 1.211(8)
C42 O6 1.367(8)
C42 C43 1.501(10)
C43 C44 1.373(10)
C43 C48 1.393(10)
C44 C45 1.410(11)
C44 H44 0.9500
C45 C46 1.378(11)
C45 H45 0.9500
C46 C47 1.383(9)
C46 Br3 1.907(8)
C47 C48 1.387(11)
C47 H47 0.9500
C48 H48 0.9500
N2 H2N 0.88(9)
N4 N5 1.234(9)
N5 N6 1.143(10)
N7 N8 1.242(9)
N8 N9 1.132(9)
N10 H10 0.8800

loop_
_geom_torsion_atom_site_label_1
_geom_torsion_atom_site_label_2
_geom_torsion_atom_site_label_3
_geom_torsion_atom_site_label_4
_geom_torsion
O1 C2 C3 N2 174.6(7)
N1 C2 C3 N2 -1.6(8)
O1 C2 C3 C7 46.7(11)
N1 C2 C3 C7 -129.4(7)
O1 C2 C3 C4 -68.1(10)
N1 C2 C3 C4 115.7(6)
N2 C3 C4 O4 41.7(8)
C2 C3 C4 O4 -70.1(8)
C7 C3 C4 O4 166.3(6)
N2 C3 C4 C5 -76.0(7)
C2 C3 C4 C5 172.2(6)
C7 C3 C4 C5 48.5(7)
O4 C4 C5 C30 65.6(8)
C3 C4 C5 C30 -177.8(6)
O4 C4 C5 C6 -162.0(6)
C3 C4 C5 C6 -45.3(7)
C4 C5 C6 C39 -100.0(7)
C30 C5 C6 C39 32.8(10)
C4 C5 C6 C7 24.6(7)
C30 C5 C6 C7 157.5(7)
N2 C3 C7 C40 -41.8(10)
C2 C3 C7 C40 77.2(9)
C4 C3 C7 C40 -161.1(6)
N2 C3 C7 C6 86.5(8)
C2 C3 C7 C6 -154.4(6)
C4 C3 C7 C6 -32.8(8)
C39 C6 C7 C40 -99.6(7)
C5 C6 C7 C40 134.5(7)
C39 C6 C7 C3 131.6(7)
C5 C6 C7 C3 5.7(8)
O2 C9 C10 C15 51.2(9)
O2 C9 C10 C11 -130.0(7)
C15 C10 C11 C12 -2.7(11)
C9 C10 C11 C12 178.5(7)
C10 C11 C12 C13 0.9(11)
C11 C12 C13 C14 1.2(12)
C12 C13 C14 C15 -1.4(12)
C13 C14 C15 C10 -0.4(12)
C11 C10 C15 C14 2.4(11)
C9 C10 C15 C14 -178.8(7)
O3 C16 C17 C22 11.4(11)
N3 C16 C17 C22 -169.5(7)
O3 C16 C17 C18 -172.5(7)
N3 C16 C17 C18 6.6(10)
C22 C17 C18 C19 1.3(11)
C16 C17 C18 C19 -174.8(7)
C17 C18 C19 C20 -0.2(11)
C18 C19 C20 C21 -2.0(11)
C18 C19 C20 Br1 175.1(5)
C19 C20 C21 C22 2.9(12)
Br1 C20 C21 C22 -174.2(6)
C20 C21 C22 C17 -1.6(12)
C18 C17 C22 C21 -0.4(11)
C16 C17 C22 C21 175.8(7)
O5 C23 C24 C25 168.3(8)
O4 C23 C24 C25 -11.4(10)
O5 C23 C24 C29 -8.4(12)
O4 C23 C24 C29 172.0(7)
C29 C24 C25 C26 -0.2(12)
C23 C24 C25 C26 -176.8(7)
C24 C25 C26 C27 -0.9(12)
C25 C26 C27 C28 -0.1(12)
C25 C26 C27 Br2 -179.4(6)
C26 C27 C28 C29 2.2(13)
Br2 C27 C28 C29 -178.6(7)
C25 C24 C29 C28 2.4(13)
C23 C24 C29 C28 179.2(8)
C27 C28 C29 C24 -3.3(13)
C4 C5 C30 N10 -162.0(6)
C6 C5 C30 N10 72.6(8)
O9 C32 C33 C38 -86.5(9)
O9 C32 C33 C34 92.7(8)
C38 C33 C34 C35 0.8(11)
C32 C33 C34 C35 -178.4(7)
C33 C34 C35 C36 1.0(12)
C34 C35 C36 C37 -2.7(12)
C35 C36 C37 C38 2.7(12)
C36 C37 C38 C33 -0.9(12)
C34 C33 C38 C37 -0.9(11)
C32 C33 C38 C37 178.3(7)
C5 C6 C39 N7 60.2(8)
C7 C6 C39 N7 -60.2(8)
C3 C7 C40 N4 167.9(6)
C6 C7 C40 N4 44.3(8)
C3 C7 C40 C41 -73.4(9)
C6 C7 C40 C41 163.0(6)
N4 C40 C41 O6 -62.3(8)
C7 C40 C41 O6 179.7(6)
O7 C42 C43 C44 -175.6(8)
O6 C42 C43 C44 5.7(11)
O7 C42 C43 C48 4.8(12)
O6 C42 C43 C48 -173.9(7)
C48 C43 C44 C45 -1.6(12)
C42 C43 C44 C45 178.9(7)
C43 C44 C45 C46 1.3(12)
C44 C45 C46 C47 -1.6(13)
C44 C45 C46 Br3 179.7(6)
C45 C46 C47 C48 2.2(13)
Br3 C46 C47 C48 -179.1(6)
C46 C47 C48 C43 -2.4(12)
C44 C43 C48 C47 2.1(12)
C42 C43 C48 C47 -178.3(7)
O1 C2 N1 C1 179.0(7)
C3 C2 N1 C1 -4.8(8)
O1 C2 N1 C8 0.3(12)
C3 C2 N1 C8 176.5(6)
N3 C1 N1 C2 -166.8(7)
N2 C1 N1 C2 9.7(8)
N3 C1 N1 C8 11.9(11)
N2 C1 N1 C8 -171.5(6)
O2 C8 N1 C2 -94.3(9)
O2 C8 N1 C1 87.2(8)
N3 C1 N2 C3 165.1(7)
N1 C1 N2 C3 -11.0(8)
C2 C3 N2 C1 7.7(8)
C7 C3 N2 C1 134.2(7)
C4 C3 N2 C1 -111.6(7)
N2 C1 N3 C16 -4.2(12)
N1 C1 N3 C16 171.5(6)
O3 C16 N3 C1 0.1(11)
C17 C16 N3 C1 -179.0(6)
C41 C40 N4 N5 98.7(8)
C7 C40 N4 N5 -138.4(7)
C40 N4 N5 N6 165(7)
C6 C39 N7 N8 175.7(7)
C39 N7 N8 N9 -179(100)
O8 C31 N10 C30 -5.3(13)
O9 C31 N10 C30 172.5(7)
C5 C30 N10 C31 -118.1(8)
N1 C8 O2 C9 -81.7(8)
C10 C9 O2 C8 -170.8(6)
O5 C23 O4 C4 -6.6(11)
C24 C23 O4 C4 173.0(6)
C5 C4 O4 C23 -104.3(7)
C3 C4 O4 C23 144.3(6)
O7 C42 O6 C41 -4.7(11)
C43 C42 O6 C41 174.0(6)
C40 C41 O6 C42 -83.9(8)
O8 C31 O9 C32 -7.8(11)
N10 C31 O9 C32 174.3(6)
C33 C32 O9 C31 -86.9(8)
